data_9015676
loop_
_publ_author_name
'Hawthorne, F. C.'

_publ_section_title
;
 Paradamite
;
_journal_name_full 'Acta Crystallographica, Section B'
_journal_page_first 720
_journal_page_last 722
_journal_paper_doi 10.1107/S0567740879004520
_journal_volume 35
_journal_year 1979
_chemical_compound_source 'Mapimi, Mexico'
_chemical_formula_sum 'As H O5 Zn2'
_chemical_name_mineral Paradamite
_space_group_IT_number 2
_symmetry_space_group_name_Hall '-P 1'
_symmetry_space_group_name_H-M 'P -1'
_cell_angle_alpha 103.25
_cell_angle_beta 104.37
_cell_angle_gamma 87.72
_cell_formula_units_Z 2
_cell_length_a 5.638
_cell_length_b 5.827
_cell_length_c 6.692
_cell_volume 207.268
_database_code_amcsd 0019266
_exptl_crystal_density_diffrn 4.594
_cod_original_formula_sum 'Zn2 As O5 H'
_cod_database_code 9015676

loop_
_space_group_symop_operation_xyz
x,y,z
-x,-y,-z

loop_
_atom_site_label
_atom_site_fract_x
_atom_site_fract_y
_atom_site_fract_z
_atom_site_U_iso_or_equiv
_atom_site_type_symbol
_atom_site_attached_hydrogens
Zn1 0.39280 0.24980 0.50080 0.01089 Zn 0
Zn2 0.02140 0.73550 0.18670 0.00912 Zn 0
As 0.83120 0.24760 0.27450 0.00621 As 0
O1 0.76270 0.96890 0.13910 0.01001 O 0
O2 0.94210 0.38850 0.12330 0.01191 O 0
O3 0.57790 0.38370 0.33420 0.01077 O 0
O4 0.95490 0.74780 0.49680 0.00899 O 0
O-H 0.35190 0.88990 0.29970 0.01127 O 1

loop_
_cod_changelog_entry_id
_cod_changelog_entry_author
_cod_changelog_entry_date
_cod_changelog_entry_text
1
;cod-tools version 3.8.0
Id: cif_guess_AMCSD_atom_types 9574 2023-05-10 09:00:05Z saulius
;
2023-05-10T18:56:17+03:00
;Derived atom types and hydrogen counts
from atom names that follow the AMCSD naming convention
(Wat == water, O-H == hydroxyl).
;

loop_
_cod_related_entry_id
_cod_related_entry_database
_cod_related_entry_code
1 AMCSD 0019266
